data_7123407
loop_
_publ_author_name
'McKearney, Declan'
'Zhou, Wen'
'Zellman, Carson'
'Williams, Vance E.'
'Leznoff, Daniel B.'

_publ_section_title
;
 Facile tuning of strong near-IR absorption wavelengths in manganese(iii)
 phthalocyanines via axial ligand exchange
;
_journal_name_full 'Chemical Communications'
_journal_paper_doi 10.1039/C9CC02151E
_journal_year 2019
_chemical_absolute_configuration syn
_chemical_formula_moiety 'C74 H90 F6 Mn N10 O8 Sb'
_chemical_formula_sum 'C74 H90 F6 Mn N10 O8 Sb'
_chemical_formula_weight 1538.26
_space_group_crystal_system monoclinic
_space_group_IT_number 14
_space_group_name_Hall '-P 2ybc'
_space_group_name_H-M_alt 'P 1 21/c 1'
_symmetry_space_group_name_Hall '-P 2ybc'
_symmetry_space_group_name_H-M 'P 1 21/c 1'
_atom_sites_solution_hydrogens mixed
_audit_update_record
;
2019-02-03 deposited with the CCDC.    2019-04-23 downloaded from the CCDC.
;
_cell_angle_alpha 90
_cell_angle_beta 95.618(2)
_cell_angle_gamma 90
_cell_formula_units_Z 4
_cell_length_a 9.5442(2)
_cell_length_b 22.0391(6)
_cell_length_c 33.9345(7)
_cell_measurement_reflns_used 9971
_cell_measurement_temperature 150(2)
_cell_measurement_theta_max 66.50
_cell_measurement_theta_min 2.39
_cell_volume 7103.7(3)
_computing_cell_refinement 'Bruker SAINT'
_computing_data_collection 'Bruker APEX2'
_computing_data_reduction 'Bruker SAINT'
_computing_structure_refinement 'SHELXL-2016/6 (Sheldrick, 2016)'
_computing_structure_solution 'SHELXT 2014/5 (Sheldrick, 2014)'
_diffrn_ambient_temperature 150(2)
_diffrn_measured_fraction_theta_full 0.998
_diffrn_measured_fraction_theta_max 0.998
_diffrn_measurement_device_type 'Bruker APEX-II DUO CCD'
_diffrn_measurement_method '\f and \w scans'
_diffrn_radiation_monochromator graphite
_diffrn_radiation_type 'Cu K\a'
_diffrn_radiation_wavelength 1.54178
_diffrn_reflns_av_R_equivalents 0.0867
_diffrn_reflns_av_unetI/netI 0.0754
_diffrn_reflns_Laue_measured_fraction_full 0.998
_diffrn_reflns_Laue_measured_fraction_max 0.998
_diffrn_reflns_limit_h_max 10
_diffrn_reflns_limit_h_min -11
_diffrn_reflns_limit_k_max 26
_diffrn_reflns_limit_k_min -26
_diffrn_reflns_limit_l_max 40
_diffrn_reflns_limit_l_min -40
_diffrn_reflns_number 55377
_diffrn_reflns_point_group_measured_fraction_full 0.998
_diffrn_reflns_point_group_measured_fraction_max 0.998
_diffrn_reflns_theta_full 66.771
_diffrn_reflns_theta_max 66.771
_diffrn_reflns_theta_min 2.394
_exptl_absorpt_coefficient_mu 5.122
_exptl_absorpt_correction_T_max 1.0000
_exptl_absorpt_correction_T_min 0.7168
_exptl_absorpt_correction_type multi-scan
_exptl_absorpt_process_details sadabs
_exptl_crystal_colour purple
_exptl_crystal_density_diffrn 1.435
_exptl_crystal_description block
_exptl_crystal_F_000 3176
_exptl_crystal_size_max 0.251
_exptl_crystal_size_mid 0.143
_exptl_crystal_size_min 0.076
_refine_diff_density_max 3.049
_refine_diff_density_min -3.313
_refine_diff_density_rms 0.123
_refine_ls_extinction_method none
_refine_ls_goodness_of_fit_ref 1.046
_refine_ls_hydrogen_treatment constr
_refine_ls_matrix_type full
_refine_ls_number_parameters 959
_refine_ls_number_reflns 12599
_refine_ls_number_restraints 0
_refine_ls_restrained_S_all 1.046
_refine_ls_R_factor_all 0.1634
_refine_ls_R_factor_gt 0.1247
_refine_ls_shift/su_max 2.015
_refine_ls_shift/su_mean 0.012
_refine_ls_structure_factor_coef Fsqd
_refine_ls_weighting_details 'w=1/[\s^2^(Fo^2^)+(0.0798P)^2^+85.2968P] where P=(Fo^2^+2Fc^2^)/3'
_refine_ls_weighting_scheme calc
_refine_ls_wR_factor_gt 0.2724
_refine_ls_wR_factor_ref 0.2970
_reflns_number_gt 8795
_reflns_number_total 12599
_reflns_threshold_expression 'I > 2\s(I)'
_cod_data_source_file c9cc02151e2.cif
_cod_data_source_block DM_nBuOPcMnpyr2_DCBhex_0m_a
_cod_database_code 7123407
_shelx_space_group_comment
;
The symmetry employed for this shelxl refinement is uniquely defined
by the following loop, which should always be used as a source of
symmetry information in preference to the above space-group names.
They are only intended as comments.
;

loop_
_space_group_symop_operation_xyz
'x, y, z'
'-x, y+1/2, -z+1/2'
'-x, -y, -z'
'x, -y-1/2, z-1/2'

loop_
_atom_site_label
_atom_site_type_symbol
_atom_site_fract_x
_atom_site_fract_y
_atom_site_fract_z
_atom_site_U_iso_or_equiv
_atom_site_adp_type
_atom_site_occupancy
_atom_site_site_symmetry_order
_atom_site_calc_flag
_atom_site_refinement_flags_posn
_atom_site_refinement_flags_adp
_atom_site_refinement_flags_occupancy
_atom_site_disorder_assembly
_atom_site_disorder_group
C1 C 0.1783(8) 0.5822(4) 0.7012(3) 0.0316(18) Uani 1 1 d . . . . .
Sb1 Sb 0.01266(10) 0.71530(8) 0.53487(3) 0.1147(6) Uani 1 1 d . . . . .
O1 O 0.1200(7) 0.4701(3) 0.6523(2) 0.0538(18) Uani 1 1 d . . . . .
N1 N 0.1769(6) 0.6223(3) 0.7323(2) 0.0270(14) Uani 1 1 d . . . . .
Mn1 Mn 0.25688(12) 0.70456(5) 0.73403(4) 0.0255(3) Uani 1 1 d . . . . .
C2 C 0.1013(8) 0.5280(4) 0.7097(3) 0.0320(18) Uani 1 1 d . . . . .
O2 O -0.0695(7) 0.5025(3) 0.8007(2) 0.0505(17) Uani 1 1 d . . . . .
N2 N 0.0791(6) 0.6195(3) 0.7958(2) 0.0304(15) Uani 1 1 d . . . . .
O3 O -0.0383(7) 0.6232(3) 0.87411(19) 0.0481(16) Uani 1 1 d . . . . .
C3 C 0.0671(10) 0.4757(4) 0.6872(3) 0.045(2) Uani 1 1 d . . . . .
N3 N 0.2000(6) 0.7153(3) 0.78823(18) 0.0249(14) Uani 1 1 d . . . . .
N5 N 0.3429(6) 0.7858(3) 0.73670(19) 0.0266(14) Uani 1 1 d . . . . .
C5 C -0.0673(11) 0.4431(4) 0.7406(3) 0.051(3) Uani 1 1 d . . . . .
H5 H -0.126902 0.413331 0.750367 0.062 Uiso 1 1 calc R U . . .
O5 O 0.4377(8) 0.9284(3) 0.8218(2) 0.0574(19) Uani 1 1 d . . . . .
N4 N 0.2989(7) 0.8140(3) 0.8034(2) 0.0322(15) Uani 1 1 d . . . . .
C4 C -0.0221(11) 0.4346(5) 0.7034(3) 0.057(3) Uani 1 1 d . . . . .
H4 H -0.052811 0.399686 0.688529 0.068 Uiso 1 1 calc R U . . .
O4 O 0.2389(7) 0.8461(3) 0.88336(18) 0.0454(15) Uani 1 1 d . . . . .
N6 N 0.4332(7) 0.7901(3) 0.6725(2) 0.0316(15) Uani 1 1 d . . . . .
C6 C -0.0298(8) 0.4931(4) 0.7642(3) 0.037(2) Uani 1 1 d . . . . .
O6 O 0.5810(6) 0.9066(3) 0.66723(19) 0.0437(15) Uani 1 1 d . . . . .
N7 N 0.3157(6) 0.6935(3) 0.68052(18) 0.0258(14) Uani 1 1 d . . . . .
C7 C 0.0539(8) 0.5364(4) 0.7473(3) 0.0324(18) Uani 1 1 d . . . . .
O7 O 0.5463(7) 0.7881(3) 0.59520(18) 0.0489(16) Uani 1 1 d . . . . .
N8 N 0.2381(7) 0.5901(3) 0.6679(2) 0.0301(15) Uani 1 1 d . . . . .
F6 F -0.025(3) 0.7774(13) 0.5098(9) 0.136(11) Uiso 0.445(16) 1 d . . P A 1
F5 F 0.058(2) 0.6343(9) 0.5643(6) 0.097(7) Uiso 0.445(16) 1 d . . P A 1
F3 F -0.048(2) 0.6671(10) 0.4903(6) 0.143(8) Uiso 0.555(16) 1 d . . P A 2
F4 F 0.1123(18) 0.7429(9) 0.5803(5) 0.111(6) Uiso 0.555(16) 1 d . . P A 2
F2 F 0.191(2) 0.7077(9) 0.5163(5) 0.098(9) Uiso 0.46(3) 1 d . . P A 1
F1 F -0.146(2) 0.7148(11) 0.5572(6) 0.095(7) Uiso 0.46(3) 1 d . . P A 1
F12 F -0.164(2) 0.6859(12) 0.5459(7) 0.127(8) Uiso 0.54(3) 1 d . . P A 2
F13 F 0.145(4) 0.7723(19) 0.5207(11) 0.253(19) Uiso 0.54(3) 1 d . . P A 2
F9 F -0.055(3) 0.7889(15) 0.5590(10) 0.203(14) Uiso 0.504(18) 1 d . . P A 1
F14 F 0.073(4) 0.688(2) 0.5817(11) 0.222(16) Uiso 0.504(18) 1 d . . P A 1
F7 F 0.096(3) 0.6659(11) 0.5066(7) 0.133(9) Uiso 0.496(18) 1 d . . P A 2
F11 F -0.083(3) 0.7605(11) 0.4925(7) 0.124(8) Uiso 0.496(18) 1 d . . P A 2
C8 C 0.1034(8) 0.5961(3) 0.7610(2) 0.0290(17) Uani 1 1 d . . . . .
O8 O 0.3347(9) 0.5532(3) 0.5911(2) 0.0596(19) Uani 1 1 d . . . . .
N9 N 0.4774(6) 0.6639(3) 0.7590(2) 0.0338(16) Uani 1 1 d . . . . .
C9 C 0.1226(8) 0.6741(4) 0.8078(2) 0.0299(18) Uani 1 1 d . . . . .
C10 C 0.0982(8) 0.6994(4) 0.8456(2) 0.0316(18) Uani 1 1 d . . . . .
N10 N 0.0414(6) 0.7440(3) 0.7078(2) 0.0268(14) Uani 1 1 d . . . . .
C11 C 0.0236(9) 0.6788(4) 0.8768(3) 0.042(2) Uani 1 1 d . . . . .
C12 C 0.0214(11) 0.7173(5) 0.9097(3) 0.052(3) Uani 1 1 d . . . . .
H12 H -0.030389 0.705329 0.930943 0.062 Uiso 1 1 calc R U . . .
C14 C 0.1692(9) 0.7928(4) 0.8824(3) 0.040(2) Uani 1 1 d . . . . .
C13 C 0.0925(11) 0.7722(5) 0.9122(3) 0.051(2) Uani 1 1 d . . . . .
H13 H 0.088344 0.796460 0.935189 0.061 Uiso 1 1 calc R U . . .
C15 C 0.1670(8) 0.7562(4) 0.8486(2) 0.0315(18) Uani 1 1 d . . . . .
C17 C 0.3517(8) 0.8237(4) 0.7692(2) 0.0312(18) Uani 1 1 d . . . . .
C16 C 0.2294(8) 0.7651(4) 0.8118(2) 0.0286(17) Uani 1 1 d . . . . .
C19 C 0.4714(9) 0.9280(4) 0.7840(3) 0.042(2) Uani 1 1 d . . . . .
C18 C 0.4312(8) 0.8767(4) 0.7604(3) 0.0330(18) Uani 1 1 d . . . . .
C1S C 0.4939(10) 0.6384(5) 0.7939(3) 0.056(3) Uani 1 1 d . . . . .
H1S H 0.413027 0.634259 0.807924 0.067 Uiso 1 1 calc R U . . .
C20 C 0.5506(10) 0.9713(4) 0.7665(3) 0.048(2) Uani 1 1 d . . . . .
H20 H 0.580428 1.006391 0.781251 0.058 Uiso 1 1 calc R U . . .
C21 C 0.5877(10) 0.9652(4) 0.7282(3) 0.044(2) Uani 1 1 d . . . . .
H21 H 0.641572 0.996386 0.717535 0.053 Uiso 1 1 calc R U . . .
C22 C 0.5485(9) 0.9148(4) 0.7047(3) 0.037(2) Uani 1 1 d . . . . .
C23 C 0.4686(8) 0.8710(3) 0.7221(3) 0.0297(17) Uani 1 1 d . . . . .
C24 C 0.4136(8) 0.8123(4) 0.7076(3) 0.0320(18) Uani 1 1 d . . . . .
C25 C 0.3894(7) 0.7352(4) 0.6606(2) 0.0300(18) Uani 1 1 d . . . . .
C26 C 0.4245(8) 0.7081(4) 0.6235(2) 0.0344(19) Uani 1 1 d . . . . .
C27 C 0.4968(9) 0.7311(4) 0.5928(3) 0.039(2) Uani 1 1 d . . . . .
C28 C 0.5153(12) 0.6911(5) 0.5619(3) 0.054(3) Uani 1 1 d . . . . .
H28 H 0.565615 0.704461 0.540647 0.064 Uiso 1 1 calc R U . . .
C29 C 0.4624(12) 0.6322(5) 0.5611(3) 0.056(3) Uani 1 1 d . . . . .
H29 H 0.479156 0.606189 0.539770 0.067 Uiso 1 1 calc R U . . .
C30 C 0.3859(11) 0.6108(4) 0.5908(3) 0.045(2) Uani 1 1 d . . . . .
C2S C 0.6193(11) 0.6173(6) 0.8117(4) 0.073(4) Uani 1 1 d . . . . .
H2S H 0.624150 0.599101 0.837162 0.087 Uiso 1 1 calc R U . . .
C31 C 0.3694(9) 0.6493(4) 0.6224(3) 0.0336(19) Uani 1 1 d . . . . .
C32 C 0.3022(8) 0.6407(4) 0.6590(2) 0.0300(18) Uani 1 1 d . . . . .
C33 C 0.0834(12) 0.4193(5) 0.6269(3) 0.058(3) Uani 1 1 d . . . . .
H33A H 0.072430 0.433119 0.598975 0.070 Uiso 1 1 calc R U . . .
H33B H -0.007848 0.402398 0.633163 0.070 Uiso 1 1 calc R U . . .
C34 C 0.1935(12) 0.3709(5) 0.6317(3) 0.060(3) Uani 1 1 d . . . . .
H34A H 0.174397 0.341318 0.609819 0.072 Uiso 1 1 calc R U . . .
H34B H 0.285927 0.389727 0.628596 0.072 Uiso 1 1 calc R U . . .
C35 C 0.2050(11) 0.3369(5) 0.6698(4) 0.058(3) Uani 1 1 d . . . . .
H35A H 0.112089 0.319075 0.673691 0.070 Uiso 1 1 calc R U . . .
H35B H 0.229948 0.365600 0.691778 0.070 Uiso 1 1 calc R U . . .
C36 C 0.3156(13) 0.2858(6) 0.6715(4) 0.077(4) Uani 1 1 d . . . . .
H36A H 0.290790 0.256783 0.650076 0.116 Uiso 1 1 calc R U . . .
H36B H 0.318016 0.264913 0.697065 0.116 Uiso 1 1 calc R U . . .
H36C H 0.408448 0.303207 0.668494 0.116 Uiso 1 1 calc R U . . .
C37 C -0.1795(17) 0.4631(7) 0.8130(4) 0.091(5) Uani 1 1 d . . . . .
C38 C -0.127(3) 0.4184(11) 0.8376(9) 0.095(9) Uani 0.60(2) 1 d . . P B 1
H38A H -0.053637 0.396720 0.824610 0.114 Uiso 0.60(2) 1 calc R U P B 1
H38B H -0.204151 0.388999 0.840652 0.114 Uiso 0.60(2) 1 calc R U P B 1
C39 C -0.066(2) 0.4369(11) 0.8783(6) 0.066(6) Uani 0.60(2) 1 d . . P B 1
H39A H 0.003368 0.469923 0.876203 0.080 Uiso 0.60(2) 1 calc R U P B 1
H39B H -0.141376 0.452224 0.893692 0.080 Uiso 0.60(2) 1 calc R U P B 1
C40 C 0.001(4) 0.387(2) 0.8978(16) 0.18(2) Uani 0.60(2) 1 d . . P B 1
H40A H -0.069454 0.355107 0.901424 0.273 Uiso 0.60(2) 1 calc R U P B 1
H40B H 0.045664 0.399246 0.923673 0.273 Uiso 0.60(2) 1 calc R U P B 1
H40C H 0.072205 0.370333 0.881786 0.273 Uiso 0.60(2) 1 calc R U P B 1
C38' C -0.187(5) 0.4665(13) 0.8532(10) 0.092(16) Uani 0.40(2) 1 d . . P B 2
H38C H -0.268284 0.493423 0.856749 0.110 Uiso 0.40(2) 1 calc R U P B 2
H38D H -0.102218 0.488710 0.864077 0.110 Uiso 0.40(2) 1 calc R U P B 2
C39' C -0.203(5) 0.408(2) 0.8836(15) 0.119(17) Uani 0.40(2) 1 d . . P B 2
H39C H -0.167071 0.419409 0.910842 0.143 Uiso 0.40(2) 1 calc R U P B 2
H39D H -0.303869 0.397093 0.883672 0.143 Uiso 0.40(2) 1 calc R U P B 2
C40' C -0.136(9) 0.361(3) 0.8735(19) 0.20(4) Uani 0.40(2) 1 d . . P B 2
H40D H -0.075506 0.372431 0.852994 0.238 Uiso 0.40(2) 1 calc R U P B 2
H40E H -0.203265 0.329989 0.863094 0.238 Uiso 0.40(2) 1 calc R U P B 2
H40F H -0.078276 0.345092 0.896600 0.238 Uiso 0.40(2) 1 calc R U P B 2
C43 C -0.195(3) 0.5787(11) 0.9683(7) 0.178(12) Uani 1 1 d . . . . .
H43A H -0.251349 0.616518 0.968155 0.213 Uiso 1 1 calc R U . . .
H43B H -0.259223 0.545726 0.958040 0.213 Uiso 1 1 calc R U . . .
C44 C -0.145(4) 0.5650(14) 1.0078(8) 0.257(19) Uani 1 1 d . . . . .
H44A H -0.059323 0.540320 1.008058 0.386 Uiso 1 1 calc R U . . .
H44B H -0.216817 0.542458 1.020419 0.386 Uiso 1 1 calc R U . . .
H44C H -0.123107 0.602796 1.022392 0.386 Uiso 1 1 calc R U . . .
C3S C 0.7365(9) 0.6226(5) 0.7924(3) 0.052(3) Uani 1 1 d . . . . .
H3S H 0.825373 0.609128 0.804260 0.063 Uiso 1 1 calc R U . . .
C47 C 0.5081(16) 0.8121(9) 0.9244(5) 0.105(5) Uani 1 1 d . . . . .
H47A H 0.561628 0.849046 0.918879 0.126 Uiso 1 1 calc R U . . .
H47B H 0.471805 0.794217 0.898675 0.126 Uiso 1 1 calc R U . . .
C48 C 0.6116(17) 0.7656(9) 0.9468(5) 0.114(6) Uani 1 1 d . . . . .
H48A H 0.558425 0.730591 0.955025 0.172 Uiso 1 1 calc R U . . .
H48B H 0.660555 0.785138 0.970159 0.172 Uiso 1 1 calc R U . . .
H48C H 0.680677 0.752094 0.929099 0.172 Uiso 1 1 calc R U . . .
C49 C 0.4856(13) 0.9789(5) 0.8460(3) 0.063(3) Uani 1 1 d . . . . .
H49A H 0.582075 0.990165 0.840387 0.075 Uiso 1 1 calc R U . . .
H49B H 0.488227 0.967624 0.874261 0.075 Uiso 1 1 calc R U . . .
C50 C 0.3874(13) 1.0324(5) 0.8374(4) 0.070(3) Uani 1 1 d . . . . .
H50A H 0.440177 1.070685 0.842769 0.084 Uiso 1 1 calc R U . . .
H50B H 0.350495 1.032086 0.809121 0.084 Uiso 1 1 calc R U . . .
C4S C 0.7236(10) 0.6479(5) 0.7557(3) 0.051(3) Uani 1 1 d . . . . .
H4S H 0.802943 0.651606 0.741034 0.062 Uiso 1 1 calc R U . . .
C51 C 0.2701(15) 1.0297(7) 0.8621(4) 0.089(4) Uani 1 1 d . . . . .
H51A H 0.307288 1.024264 0.890095 0.107 Uiso 1 1 calc R U . . .
H51B H 0.210146 0.994234 0.854132 0.107 Uiso 1 1 calc R U . . .
C52 C 0.1810(16) 1.0874(7) 0.8580(5) 0.098(5) Uani 1 1 d . . . . .
H52A H 0.140616 1.091955 0.830471 0.147 Uiso 1 1 calc R U . . .
H52B H 0.240263 1.122644 0.865601 0.147 Uiso 1 1 calc R U . . .
H52C H 0.104873 1.084717 0.875333 0.147 Uiso 1 1 calc R U . . .
C53 C 0.6790(10) 0.9477(4) 0.6512(3) 0.049(2) Uani 1 1 d . . . . .
H53A H 0.727370 0.926321 0.630706 0.058 Uiso 1 1 calc R U . . .
H53B H 0.751320 0.960240 0.672555 0.058 Uiso 1 1 calc R U . . .
C54 C 0.6051(10) 1.0039(4) 0.6330(3) 0.050(2) Uani 1 1 d . . . . .
H54A H 0.529521 0.991184 0.612591 0.060 Uiso 1 1 calc R U . . .
H54B H 0.560804 1.026326 0.653808 0.060 Uiso 1 1 calc R U . . .
C55 C 0.7063(12) 1.0455(5) 0.6144(3) 0.062(3) Uani 1 1 d . . . . .
H55A H 0.749541 1.023028 0.593375 0.074 Uiso 1 1 calc R U . . .
H55B H 0.782638 1.057461 0.634732 0.074 Uiso 1 1 calc R U . . .
C56 C 0.6358(15) 1.1026(6) 0.5964(4) 0.081(4) Uani 1 1 d . . . . .
H56A H 0.706151 1.127892 0.585132 0.121 Uiso 1 1 calc R U . . .
H56B H 0.593656 1.125339 0.617103 0.121 Uiso 1 1 calc R U . . .
H56C H 0.562215 1.091143 0.575576 0.121 Uiso 1 1 calc R U . . .
C57 C 0.5903(15) 0.8165(6) 0.5610(3) 0.074(4) Uani 1 1 d . . . . .
H57A H 0.653496 0.788162 0.548555 0.088 Uiso 1 1 calc R U . . .
H57B H 0.646417 0.852750 0.569489 0.088 Uiso 1 1 calc R U . . .
C58 C 0.4816(19) 0.8347(9) 0.5316(4) 0.106(5) Uani 1 1 d . . . . .
H58A H 0.421934 0.799282 0.523378 0.128 Uiso 1 1 calc R U . . .
H58B H 0.523923 0.850060 0.508061 0.128 Uiso 1 1 calc R U . . .
C59 C 0.394(4) 0.8827(11) 0.5472(6) 0.240(19) Uani 1 1 d . . . . .
H59A H 0.452261 0.918736 0.554776 0.288 Uiso 1 1 calc R U . . .
H59B H 0.352156 0.867825 0.571013 0.288 Uiso 1 1 calc R U . . .
C60 C 0.272(5) 0.9003(16) 0.5135(8) 0.39(4) Uani 1 1 d . . . . .
H60A H 0.181097 0.900146 0.524594 0.589 Uiso 1 1 calc R U . . .
H60B H 0.270145 0.870653 0.491891 0.589 Uiso 1 1 calc R U . . .
H60C H 0.290284 0.940800 0.503251 0.589 Uiso 1 1 calc R U . . .
C6S C -0.0342(9) 0.7818(4) 0.7281(3) 0.038(2) Uani 1 1 d . . . . .
H6S H 0.002169 0.792882 0.754200 0.045 Uiso 1 1 calc R U . . .
C7S C -0.1631(10) 0.8055(4) 0.7131(3) 0.047(2) Uani 1 1 d . . . . .
H7S H -0.212793 0.832620 0.728452 0.056 Uiso 1 1 calc R U . . .
C8S C -0.2178(8) 0.7891(4) 0.6758(3) 0.0364(19) Uani 1 1 d . . . . .
H8S H -0.307788 0.803110 0.665217 0.044 Uiso 1 1 calc R U . . .
C9S C -0.1397(9) 0.7520(4) 0.6540(3) 0.041(2) Uani 1 1 d . . . . .
H9S H -0.173059 0.741102 0.627677 0.050 Uiso 1 1 calc R U . . .
C10S C -0.0122(9) 0.7307(4) 0.6709(3) 0.041(2) Uani 1 1 d . . . . .
H10S H 0.040885 0.705021 0.655477 0.049 Uiso 1 1 calc R U . . .
C5S C 0.5937(9) 0.6678(5) 0.7404(3) 0.048(2) Uani 1 1 d . . . . .
H5S H 0.586030 0.685705 0.714804 0.058 Uiso 1 1 calc R U . . .
C63 C 0.255(7) 0.478(3) 0.491(2) 0.26(3) Uiso 1 1 d . . . . .
C61 C 0.344(3) 0.5157(11) 0.5600(8) 0.065(9) Uani 0.48(3) 1 d . . P C 1
H61A H 0.335187 0.473127 0.568694 0.077 Uiso 0.48(3) 1 calc R U P C 1
H61B H 0.437716 0.520461 0.550078 0.077 Uiso 0.48(3) 1 calc R U P C 1
C62 C 0.226(3) 0.5297(10) 0.5257(7) 0.065(9) Uani 0.48(3) 1 d . . P C 1
H62A H 0.236010 0.571383 0.515366 0.078 Uiso 0.48(3) 1 calc R U P C 1
H62B H 0.131463 0.524985 0.534704 0.078 Uiso 0.48(3) 1 calc R U P C 1
C64 C 0.242(6) 0.435(3) 0.5056(13) 0.16(2) Uani 0.48(3) 1 d . . P C 1
H64A H 0.222979 0.402819 0.485634 0.193 Uiso 0.48(3) 1 calc R U P C 1
H64B H 0.162700 0.437381 0.521862 0.193 Uiso 0.48(3) 1 calc R U P C 1
H64C H 0.328074 0.424873 0.522492 0.193 Uiso 0.48(3) 1 calc R U P C 1
C61' C 0.221(5) 0.5350(16) 0.5638(15) 0.14(2) Uani 0.52(3) 1 d . . P C 2
H61C H 0.194918 0.568380 0.545037 0.169 Uiso 0.52(3) 1 calc R U P C 2
H61D H 0.137954 0.525551 0.578191 0.169 Uiso 0.52(3) 1 calc R U P C 2
C62' C 0.263(8) 0.4775(14) 0.5406(16) 0.23(4) Uani 0.52(3) 1 d . . P C 2
H62C H 0.203752 0.443529 0.548277 0.280 Uiso 0.52(3) 1 calc R U P C 2
H62D H 0.361530 0.467340 0.550519 0.280 Uiso 0.52(3) 1 calc R U P C 2
C64' C 0.197(8) 0.478(3) 0.4696(15) 0.17(3) Uani 0.52(3) 1 d . . P C 2
H63A H 0.207797 0.441009 0.454491 0.209 Uiso 0.52(3) 1 calc R U P C 2
H63B H 0.218148 0.513458 0.453494 0.209 Uiso 0.52(3) 1 calc R U P C 2
H63C H 0.100168 0.481307 0.476656 0.209 Uiso 0.52(3) 1 calc R U P C 2
C46 C 0.3925(14) 0.8291(7) 0.9449(4) 0.084(4) Uani 1 1 d . . . . .
H46A H 0.428322 0.850008 0.969669 0.100 Uiso 1 1 calc R U . . .
H46B H 0.342976 0.791981 0.952280 0.100 Uiso 1 1 calc R U . . .
C45 C 0.2867(12) 0.8707(5) 0.9214(3) 0.057(3) Uani 1 1 d . . . . .
H45A H 0.204800 0.877100 0.936667 0.069 Uiso 1 1 calc R U . . .
H45B H 0.331172 0.910624 0.917804 0.069 Uiso 1 1 calc R U . . .
C42 C -0.074(3) 0.5871(7) 0.9389(6) 0.144(9) Uani 1 1 d . . . . .
H42A H -0.001414 0.615616 0.950488 0.173 Uiso 1 1 calc R U . . .
H42B H -0.028597 0.547591 0.934550 0.173 Uiso 1 1 calc R U . . .
C41 C -0.135(2) 0.6091(7) 0.9040(4) 0.112(7) Uani 1 1 d . . . . .
H41A H -0.187259 0.646587 0.909527 0.134 Uiso 1 1 calc R U . . .
H41B H -0.205027 0.579129 0.892649 0.134 Uiso 1 1 calc R U . . .

loop_
_atom_site_aniso_label
_atom_site_aniso_U_11
_atom_site_aniso_U_22
_atom_site_aniso_U_33
_atom_site_aniso_U_23
_atom_site_aniso_U_13
_atom_site_aniso_U_12
C1 0.023(4) 0.026(4) 0.045(5) 0.000(4) -0.001(4) 0.002(3)
Sb1 0.0581(5) 0.2350(16) 0.0526(5) 0.0214(7) 0.0133(4) 0.0238(7)
O1 0.063(4) 0.039(4) 0.062(4) -0.018(3) 0.019(4) -0.015(3)
N1 0.017(3) 0.015(3) 0.048(4) -0.004(3) -0.001(3) 0.000(2)
Mn1 0.0178(6) 0.0221(6) 0.0364(7) -0.0026(5) 0.0026(5) 0.0019(5)
C2 0.019(4) 0.023(4) 0.053(5) -0.003(4) -0.004(3) -0.003(3)
O2 0.053(4) 0.044(4) 0.056(4) -0.001(3) 0.015(3) -0.014(3)
N2 0.020(3) 0.029(4) 0.041(4) 0.000(3) -0.002(3) -0.001(3)
O3 0.054(4) 0.046(4) 0.047(4) -0.003(3) 0.019(3) -0.018(3)
C3 0.043(5) 0.030(5) 0.061(6) -0.008(4) 0.004(5) -0.005(4)
N3 0.017(3) 0.026(3) 0.032(3) 0.006(3) 0.005(3) 0.010(3)
N5 0.021(3) 0.015(3) 0.043(4) 0.002(3) -0.002(3) -0.002(2)
C5 0.049(6) 0.030(5) 0.078(7) 0.002(5) 0.017(5) -0.004(4)
O5 0.073(5) 0.045(4) 0.055(4) -0.018(3) 0.011(4) -0.025(4)
N4 0.025(3) 0.027(4) 0.043(4) -0.003(3) -0.005(3) 0.000(3)
C4 0.053(6) 0.036(5) 0.082(8) -0.017(5) 0.014(6) -0.008(5)
O4 0.054(4) 0.041(4) 0.040(3) -0.011(3) 0.003(3) -0.007(3)
N6 0.023(3) 0.028(4) 0.043(4) 0.006(3) 0.002(3) -0.001(3)
C6 0.022(4) 0.031(5) 0.058(6) -0.004(4) 0.005(4) 0.002(3)
O6 0.044(4) 0.034(3) 0.054(4) 0.001(3) 0.011(3) -0.005(3)
N7 0.013(3) 0.033(4) 0.033(3) -0.002(3) 0.007(2) 0.001(3)
C7 0.017(4) 0.030(4) 0.048(5) 0.004(4) -0.004(3) 0.004(3)
O7 0.051(4) 0.054(4) 0.042(4) 0.007(3) 0.008(3) -0.014(3)
N8 0.027(3) 0.021(3) 0.041(4) -0.004(3) 0.000(3) 0.004(3)
C8 0.016(4) 0.024(4) 0.046(5) 0.005(4) -0.001(3) 0.004(3)
O8 0.086(6) 0.043(4) 0.049(4) -0.007(3) 0.006(4) -0.004(4)
N9 0.016(3) 0.037(4) 0.048(4) 0.000(3) 0.000(3) 0.004(3)
C9 0.018(4) 0.038(5) 0.033(4) 0.002(4) -0.002(3) 0.006(3)
C10 0.023(4) 0.030(4) 0.041(5) 0.000(4) -0.003(3) 0.002(3)
N10 0.017(3) 0.021(3) 0.041(4) 0.002(3) -0.001(3) 0.005(3)
C11 0.032(5) 0.048(6) 0.046(5) 0.000(4) 0.006(4) 0.000(4)
C12 0.059(6) 0.057(6) 0.042(5) 0.005(5) 0.015(5) 0.001(5)
C14 0.040(5) 0.038(5) 0.042(5) 0.005(4) 0.001(4) 0.003(4)
C13 0.058(6) 0.051(6) 0.046(6) -0.005(5) 0.009(5) -0.005(5)
C15 0.024(4) 0.032(4) 0.038(5) -0.003(4) -0.003(3) 0.003(3)
C17 0.023(4) 0.028(4) 0.042(5) 0.003(4) -0.003(3) 0.001(3)
C16 0.022(4) 0.029(4) 0.033(4) -0.004(3) -0.005(3) 0.006(3)
C19 0.034(5) 0.043(5) 0.048(5) -0.009(4) -0.001(4) -0.007(4)
C18 0.023(4) 0.031(4) 0.044(5) 0.001(4) 0.000(3) 0.001(3)
C1S 0.026(5) 0.058(6) 0.083(8) 0.027(6) 0.003(5) 0.009(4)
C20 0.047(6) 0.041(5) 0.055(6) -0.011(5) -0.003(5) -0.020(5)
C21 0.041(5) 0.029(5) 0.063(6) 0.004(4) 0.004(4) -0.011(4)
C22 0.028(4) 0.025(4) 0.058(6) 0.002(4) 0.002(4) 0.000(3)
C23 0.016(4) 0.023(4) 0.049(5) 0.000(4) -0.001(3) 0.003(3)
C24 0.021(4) 0.028(4) 0.046(5) 0.006(4) 0.002(3) 0.005(3)
C25 0.015(4) 0.035(5) 0.039(5) -0.002(4) -0.003(3) 0.003(3)
C26 0.026(4) 0.038(5) 0.037(4) 0.000(4) -0.005(3) 0.004(4)
C27 0.038(5) 0.043(5) 0.035(5) 0.006(4) 0.001(4) 0.001(4)
C28 0.068(7) 0.060(7) 0.035(5) 0.001(5) 0.015(5) -0.003(5)
C29 0.077(8) 0.053(6) 0.038(5) -0.002(5) 0.011(5) 0.011(6)
C30 0.057(6) 0.035(5) 0.041(5) -0.002(4) -0.001(4) 0.005(4)
C2S 0.040(6) 0.085(9) 0.092(9) 0.056(7) 0.003(6) 0.005(6)
C31 0.033(4) 0.024(4) 0.042(5) -0.004(4) -0.005(4) 0.004(3)
C32 0.029(4) 0.028(4) 0.032(4) -0.008(3) 0.001(3) 0.007(3)
C33 0.075(8) 0.042(6) 0.058(7) -0.018(5) 0.003(6) -0.005(5)
C34 0.064(7) 0.052(6) 0.063(7) -0.016(6) 0.003(5) 0.002(6)
C35 0.052(6) 0.044(6) 0.078(8) -0.005(5) -0.003(5) -0.004(5)
C36 0.070(8) 0.065(8) 0.092(9) 0.000(7) -0.015(7) 0.007(7)
C37 0.110(11) 0.078(10) 0.090(10) 0.015(8) 0.045(9) -0.047(9)
C38 0.10(2) 0.051(14) 0.14(2) 0.014(15) 0.017(17) -0.016(13)
C39 0.069(14) 0.082(16) 0.047(11) 0.009(11) -0.001(9) -0.017(12)
C40 0.13(3) 0.14(3) 0.29(7) -0.01(4) 0.09(4) 0.01(3)
C38' 0.16(4) 0.035(16) 0.09(3) -0.005(16) 0.08(3) -0.03(2)
C39' 0.09(3) 0.11(4) 0.16(5) 0.01(3) 0.02(3) 0.02(3)
C40' 0.23(8) 0.15(6) 0.19(6) -0.08(5) -0.08(6) 0.12(6)
C43 0.27(3) 0.148(19) 0.138(18) 0.056(16) 0.13(2) -0.010(19)
C44 0.44(6) 0.18(3) 0.17(3) -0.02(2) 0.15(3) -0.06(3)
C3S 0.020(4) 0.056(6) 0.079(7) 0.010(6) 0.001(4) 0.006(4)
C47 0.071(9) 0.152(16) 0.093(11) 0.015(11) 0.014(8) -0.003(10)
C48 0.079(10) 0.162(17) 0.102(12) 0.041(12) 0.007(9) 0.017(11)
C49 0.077(8) 0.051(7) 0.059(7) -0.015(5) 0.002(6) -0.007(6)
C50 0.065(8) 0.043(6) 0.100(10) 0.000(6) 0.005(7) -0.010(6)
C4S 0.036(5) 0.058(6) 0.062(7) -0.002(5) 0.014(5) 0.015(5)
C51 0.081(10) 0.100(11) 0.087(10) 0.008(9) 0.009(8) -0.002(8)
C52 0.102(11) 0.088(11) 0.097(11) -0.018(9) -0.025(9) 0.031(9)
C53 0.036(5) 0.050(6) 0.063(6) -0.004(5) 0.016(5) -0.009(4)
C54 0.049(6) 0.039(5) 0.061(6) 0.001(5) 0.005(5) -0.008(5)
C55 0.062(7) 0.058(7) 0.066(7) 0.009(6) 0.007(6) -0.022(6)
C56 0.095(10) 0.067(8) 0.081(9) 0.017(7) 0.005(7) -0.030(7)
C57 0.102(10) 0.072(8) 0.050(7) 0.008(6) 0.024(7) -0.003(7)
C58 0.135(15) 0.123(14) 0.061(9) 0.000(9) 0.012(9) 0.007(12)
C59 0.51(6) 0.119(19) 0.082(14) -0.014(13) 0.01(2) 0.09(3)
C60 0.71(9) 0.30(4) 0.13(2) -0.05(3) -0.15(4) 0.34(6)
C6S 0.035(5) 0.037(5) 0.041(5) -0.003(4) -0.001(4) 0.015(4)
C7S 0.039(5) 0.047(6) 0.056(6) 0.000(5) 0.009(4) 0.018(4)
C8S 0.020(4) 0.035(5) 0.054(5) 0.005(4) 0.003(4) 0.004(3)
C9S 0.029(4) 0.047(5) 0.046(5) 0.005(4) -0.006(4) 0.006(4)
C10S 0.026(4) 0.055(6) 0.040(5) -0.003(4) -0.002(4) 0.013(4)
C5S 0.023(4) 0.069(7) 0.052(6) -0.002(5) 0.003(4) 0.013(4)
C61 0.08(2) 0.036(14) 0.078(18) -0.012(12) 0.018(15) -0.006(13)
C62 0.11(2) 0.038(13) 0.046(15) 0.002(10) -0.015(13) -0.023(13)
C64 0.22(6) 0.17(6) 0.09(3) 0.02(3) 0.04(3) 0.05(5)
C61' 0.12(3) 0.09(2) 0.19(5) 0.07(3) -0.08(3) -0.01(2)
C62' 0.45(10) 0.029(17) 0.20(5) -0.04(2) -0.09(5) 0.02(3)
C64' 0.27(8) 0.14(4) 0.13(4) 0.05(3) 0.12(5) 0.02(4)
C46 0.076(9) 0.114(12) 0.058(7) -0.024(8) -0.009(7) -0.020(8)
C45 0.070(7) 0.049(6) 0.053(6) -0.015(5) 0.010(5) -0.005(6)
C42 0.28(3) 0.050(9) 0.104(14) 0.002(9) 0.037(16) -0.039(13)
C41 0.197(19) 0.088(11) 0.056(8) -0.019(8) 0.044(10) -0.078(12)

loop_
_atom_type_symbol
_atom_type_description
_atom_type_scat_dispersion_real
_atom_type_scat_dispersion_imag
_atom_type_scat_source
C C 0.0181 0.0091 'International Tables Vol C Tables 4.2.6.8 and 6.1.1.4'
H H 0.0000 0.0000 'International Tables Vol C Tables 4.2.6.8 and 6.1.1.4'
F F 0.0727 0.0534 'International Tables Vol C Tables 4.2.6.8 and 6.1.1.4'
Mn Mn -0.5299 2.8052 'International Tables Vol C Tables 4.2.6.8 and 6.1.1.4'
N N 0.0311 0.0180 'International Tables Vol C Tables 4.2.6.8 and 6.1.1.4'
O O 0.0492 0.0322 'International Tables Vol C Tables 4.2.6.8 and 6.1.1.4'
Sb Sb -0.0562 5.8946 'International Tables Vol C Tables 4.2.6.8 and 6.1.1.4'

loop_
_geom_angle_atom_site_label_1
_geom_angle_atom_site_label_2
_geom_angle_atom_site_label_3
_geom_angle
N8 C1 N1 127.2(7)
N8 C1 C2 123.3(8)
N1 C1 C2 109.5(7)
F6 Sb1 F14 143.4(19)
F6 Sb1 F1 94.3(13)
F14 Sb1 F1 80.1(14)
F7 Sb1 F4 117.1(10)
F7 Sb1 F13 85.4(15)
F4 Sb1 F13 71.7(13)
F7 Sb1 F12 111.6(13)
F4 Sb1 F12 110.5(10)
F13 Sb1 F12 157.3(14)
F6 Sb1 F2 93.4(12)
F14 Sb1 F2 92.5(13)
F1 Sb1 F2 172.0(9)
F7 Sb1 F3 46.5(9)
F4 Sb1 F3 162.0(9)
F13 Sb1 F3 109.4(13)
F12 Sb1 F3 75.8(11)
F7 Sb1 F11 97.2(11)
F4 Sb1 F11 129.1(10)
F13 Sb1 F11 75.2(14)
F12 Sb1 F11 87.5(10)
F3 Sb1 F11 66.7(10)
F6 Sb1 F9 57.2(13)
F14 Sb1 F9 90.2(18)
F1 Sb1 F9 59.4(12)
F2 Sb1 F9 124.2(12)
F6 Sb1 F5 177.3(13)
F14 Sb1 F5 39.2(15)
F1 Sb1 F5 86.4(9)
F2 Sb1 F5 85.9(8)
F9 Sb1 F5 125.2(11)
C3 O1 C33 120.9(8)
C1 N1 C8 108.4(6)
C1 N1 Mn1 125.6(5)
C8 N1 Mn1 125.9(5)
N1 Mn1 N5 178.1(3)
N1 Mn1 N7 90.1(3)
N5 Mn1 N7 90.0(3)
N1 Mn1 N3 89.9(3)
N5 Mn1 N3 89.9(3)
N7 Mn1 N3 179.3(3)
N1 Mn1 N10 90.4(2)
N5 Mn1 N10 91.5(2)
N7 Mn1 N10 90.8(2)
N3 Mn1 N10 89.9(2)
N1 Mn1 N9 89.5(2)
N5 Mn1 N9 88.6(3)
N7 Mn1 N9 87.6(2)
N3 Mn1 N9 91.6(2)
N10 Mn1 N9 178.5(2)
C3 C2 C7 121.6(8)
C3 C2 C1 131.8(8)
C7 C2 C1 106.6(7)
C6 O2 C37 116.7(8)
C9 N2 C8 123.2(7)
C11 O3 C41 116.2(8)
O1 C3 C4 126.0(9)
O1 C3 C2 118.0(8)
C4 C3 C2 116.0(9)
C16 N3 C9 109.6(6)
C16 N3 Mn1 125.3(5)
C9 N3 Mn1 125.1(5)
C17 N5 C24 108.6(6)
C17 N5 Mn1 125.5(5)
C24 N5 Mn1 125.7(5)
C4 C5 C6 123.3(9)
C4 C5 H5 118.4
C6 C5 H5 118.4
C19 O5 C49 117.1(8)
C16 N4 C17 124.5(7)
C5 C4 C3 121.8(9)
C5 C4 H4 119.1
C3 C4 H4 119.1
C14 O4 C45 117.7(7)
C24 N6 C25 123.0(7)
O2 C6 C5 125.0(8)
O2 C6 C7 119.7(8)
C5 C6 C7 115.3(8)
C22 O6 C53 119.1(7)
C32 N7 C25 109.3(6)
C32 N7 Mn1 125.2(5)
C25 N7 Mn1 125.2(5)
C6 C7 C2 121.9(8)
C6 C7 C8 131.4(8)
C2 C7 C8 106.7(7)
C27 O7 C57 119.6(8)
C32 N8 C1 123.7(7)
Sb1 F6 F9 70.8(16)
F14 F5 Sb1 57.0(18)
F7 F3 Sb1 59.6(12)
F6 F9 Sb1 52.1(13)
F5 F14 Sb1 84(2)
F3 F7 Sb1 73.9(14)
N2 C8 N1 127.6(7)
N2 C8 C7 123.7(7)
N1 C8 C7 108.7(7)
C61 O8 C30 120.8(13)
C30 O8 C61' 120.8(15)
C1S N9 C5S 115.2(8)
C1S N9 Mn1 120.7(6)
C5S N9 Mn1 124.0(6)
N2 C9 N3 128.2(7)
N2 C9 C10 123.5(7)
N3 C9 C10 108.3(7)
C11 C10 C15 119.9(8)
C11 C10 C9 133.1(8)
C15 C10 C9 107.0(7)
C10S N10 C6S 116.4(7)
C10S N10 Mn1 121.2(5)
C6S N10 Mn1 122.4(5)
O3 C11 C12 123.9(8)
O3 C11 C10 119.3(8)
C12 C11 C10 116.8(9)
C13 C12 C11 122.1(9)
C13 C12 H12 119.0
C11 C12 H12 119.0
O4 C14 C13 124.3(8)
O4 C14 C15 119.4(8)
C13 C14 C15 116.3(9)
C14 C13 C12 122.3(9)
C14 C13 H13 118.9
C12 C13 H13 118.9
C14 C15 C10 122.6(8)
C14 C15 C16 130.7(8)
C10 C15 C16 106.6(7)
N4 C17 N5 127.0(7)
N4 C17 C18 124.4(8)
N5 C17 C18 108.5(7)
N4 C16 N3 127.6(7)
N4 C16 C15 124.0(7)
N3 C16 C15 108.4(7)
O5 C19 C20 126.4(8)
O5 C19 C18 117.7(8)
C20 C19 C18 115.8(8)
C23 C18 C19 121.5(8)
C23 C18 C17 108.1(7)
C19 C18 C17 130.4(8)
N9 C1S C2S 124.6(10)
N9 C1S H1S 117.7
C2S C1S H1S 117.7
C21 C20 C19 122.4(9)
C21 C20 H20 118.8
C19 C20 H20 118.8
C20 C21 C22 122.1(8)
C20 C21 H21 118.9
C22 C21 H21 118.9
O6 C22 C21 124.8(8)
O6 C22 C23 119.3(8)
C21 C22 C23 115.9(8)
C18 C23 C22 122.3(8)
C18 C23 C24 106.2(7)
C22 C23 C24 131.5(8)
N6 C24 N5 127.7(7)
N6 C24 C23 123.7(7)
N5 C24 C23 108.5(7)
N6 C25 N7 128.3(7)
N6 C25 C26 122.8(7)
N7 C25 C26 108.7(7)
C31 C26 C27 121.8(8)
C31 C26 C25 106.6(7)
C27 C26 C25 131.6(8)
O7 C27 C28 124.6(8)
O7 C27 C26 119.3(8)
C28 C27 C26 116.1(9)
C29 C28 C27 122.0(9)
C29 C28 H28 119.0
C27 C28 H28 119.0
C30 C29 C28 121.4(9)
C30 C29 H29 119.3
C28 C29 H29 119.3
O8 C30 C29 122.7(9)
O8 C30 C31 119.6(9)
C29 C30 C31 117.5(9)
C3S C2S C1S 119.0(10)
C3S C2S H2S 120.5
C1S C2S H2S 120.5
C30 C31 C26 121.0(8)
C30 C31 C32 131.9(8)
C26 C31 C32 107.0(7)
N8 C32 N7 127.8(7)
N8 C32 C31 123.8(7)
N7 C32 C31 108.4(7)
O1 C33 C34 111.4(9)
O1 C33 H33A 109.3
C34 C33 H33A 109.3
O1 C33 H33B 109.4
C34 C33 H33B 109.4
H33A C33 H33B 108.0
C35 C34 C33 116.4(10)
C35 C34 H34A 108.2
C33 C34 H34A 108.2
C35 C34 H34B 108.2
C33 C34 H34B 108.2
H34A C34 H34B 107.3
C34 C35 C36 113.1(10)
C34 C35 H35A 109.0
C36 C35 H35A 109.0
C34 C35 H35B 109.0
C36 C35 H35B 109.0
H35A C35 H35B 107.8
C35 C36 H36A 109.5
C35 C36 H36B 109.5
H36A C36 H36B 109.5
C35 C36 H36C 109.5
H36A C36 H36C 109.5
H36B C36 H36C 109.5
C38 C37 O2 112.4(17)
C38' C37 O2 111.4(18)
C37 C38 C39 117(2)
C37 C38 H38A 108.1
C39 C38 H38A 108.0
C37 C38 H38B 108.0
C39 C38 H38B 108.0
H38A C38 H38B 107.3
C40 C39 C38 110(3)
C40 C39 H39A 109.8
C38 C39 H39A 109.8
C40 C39 H39B 109.7
C38 C39 H39B 109.8
H39A C39 H39B 108.2
C39 C40 H40A 109.5
C39 C40 H40B 109.4
H40A C40 H40B 109.5
C39 C40 H40C 109.5
H40A C40 H40C 109.5
H40B C40 H40C 109.5
C37 C38' C39' 126(3)
C37 C38' H38C 105.9
C39' C38' H38C 105.8
C37 C38' H38D 105.9
C39' C38' H38D 105.8
H38C C38' H38D 106.2
C40' C39' C38' 112(5)
C40' C39' H39C 109.3
C38' C39' H39C 109.1
C40' C39' H39D 108.9
C38' C39' H39D 109.1
H39C C39' H39D 107.8
C39' C40' H40D 109.5
C39' C40' H40E 109.6
H40D C40' H40E 109.5
C39' C40' H40F 109.2
H40D C40' H40F 109.5
H40E C40' H40F 109.5
C44 C43 C42 114(3)
C44 C43 H43A 108.6
C42 C43 H43A 108.7
C44 C43 H43B 108.7
C42 C43 H43B 108.6
H43A C43 H43B 107.6
C43 C44 H44A 109.4
C43 C44 H44B 109.6
H44A C44 H44B 109.4
C43 C44 H44C 109.5
H44A C44 H44C 109.4
H44B C44 H44C 109.4
C2S C3S C4S 118.2(9)
C2S C3S H3S 120.9
C4S C3S H3S 120.9
C46 C47 C48 115.1(14)
C46 C47 H47A 108.5
C48 C47 H47A 108.5
C46 C47 H47B 108.5
C48 C47 H47B 108.5
H47A C47 H47B 107.5
C47 C48 H48A 109.5
C47 C48 H48B 109.5
H48A C48 H48B 109.5
C47 C48 H48C 109.5
H48A C48 H48C 109.5
H48B C48 H48C 109.5
O5 C49 C50 109.8(10)
O5 C49 H49A 109.7
C50 C49 H49A 109.7
O5 C49 H49B 109.7
C50 C49 H49B 109.7
H49A C49 H49B 108.2
C51 C50 C49 110.6(11)
C51 C50 H50A 109.5
C49 C50 H50A 109.5
C51 C50 H50B 109.5
C49 C50 H50B 109.5
H50A C50 H50B 108.1
C3S C4S C5S 118.5(9)
C3S C4S H4S 120.7
C5S C4S H4S 120.7
C50 C51 C52 111.4(13)
C50 C51 H51A 109.4
C52 C51 H51A 109.3
C50 C51 H51B 109.4
C52 C51 H51B 109.3
H51A C51 H51B 108.0
C51 C52 H52A 109.5
C51 C52 H52B 109.5
H52A C52 H52B 109.5
C51 C52 H52C 109.5
H52A C52 H52C 109.5
H52B C52 H52C 109.5
O6 C53 C54 111.7(7)
O6 C53 H53A 109.3
C54 C53 H53A 109.3
O6 C53 H53B 109.3
C54 C53 H53B 109.3
H53A C53 H53B 107.9
C55 C54 C53 111.8(9)
C55 C54 H54A 109.2
C53 C54 H54A 109.2
C55 C54 H54B 109.2
C53 C54 H54B 109.3
H54A C54 H54B 107.9
C54 C55 C56 113.0(10)
C54 C55 H55A 109.0
C56 C55 H55A 109.0
C54 C55 H55B 109.0
C56 C55 H55B 109.0
H55A C55 H55B 107.8
C55 C56 H56A 109.5
C55 C56 H56B 109.5
H56A C56 H56B 109.5
C55 C56 H56C 109.5
H56A C56 H56C 109.5
H56B C56 H56C 109.5
O7 C57 C58 116.3(12)
O7 C57 H57A 108.2
C58 C57 H57A 108.2
O7 C57 H57B 108.2
C58 C57 H57B 108.2
H57A C57 H57B 107.4
C57 C58 C59 110.5(16)
C57 C58 H58A 109.6
C59 C58 H58A 109.6
C57 C58 H58B 109.5
C59 C58 H58B 109.5
H58A C58 H58B 108.1
C58 C59 C60 108.3(18)
C58 C59 H59A 110.2
C60 C59 H59A 109.5
C58 C59 H59B 110.0
C60 C59 H59B 110.5
H59A C59 H59B 108.4
C59 C60 H60A 118.8
C59 C60 H60B 117.5
H60A C60 H60B 99.3
C59 C60 H60C 118.4
H60A C60 H60C 99.3
H60B C60 H60C 99.8
N10 C6S C7S 123.2(8)
N10 C6S H6S 118.4
C7S C6S H6S 118.4
C8S C7S C6S 119.0(8)
C8S C7S H7S 120.5
C6S C7S H7S 120.5
C9S C8S C7S 118.5(8)
C9S C8S H8S 120.7
C7S C8S H8S 120.7
C8S C9S C10S 119.0(9)
C8S C9S H9S 120.5
C10S C9S H9S 120.5
N10 C10S C9S 123.8(8)
N10 C10S H10S 118.1
C9S C10S H10S 118.1
N9 C5S C4S 124.4(10)
N9 C5S H5S 117.8
C4S C5S H5S 117.8
C64' C63 C62' 144(10)
C64 C63 C62 104(7)
O8 C61 C62 111(2)
O8 C61 H61A 109.4
C62 C61 H61A 109.4
O8 C61 H61B 109.4
C62 C61 H61B 109.4
H61A C61 H61B 108.0
C61 C62 C63 103(3)
C61 C62 H62A 111.1
C63 C62 H62A 111.1
C61 C62 H62B 111.1
C63 C62 H62B 111.1
H62A C62 H62B 109.0
C63 C64 H64A 109.5
C63 C64 H64B 109.4
H64A C64 H64B 109.5
C63 C64 H64C 109.5
H64A C64 H64C 109.5
H64B C64 H64C 109.5
O8 C61' C62' 110(4)
O8 C61' H61C 109.7
C62' C61' H61C 109.8
O8 C61' H61D 109.7
C62' C61' H61D 109.6
H61C C61' H61D 108.2
C61' C62' C63 121(4)
C61' C62' H62C 107.2
C63 C62' H62C 107.2
C61' C62' H62D 107.0
C63 C62' H62D 107.0
H62C C62' H62D 106.8
C63 C64' H63A 109.5
C63 C64' H63B 109.4
H63A C64' H63B 109.5
C63 C64' H63C 109.4
H63A C64' H63C 109.5
H63B C64' H63C 109.5
C47 C46 C45 114.3(12)
C47 C46 H46A 108.7
C45 C46 H46A 108.7
C47 C46 H46B 108.7
C45 C46 H46B 108.7
H46A C46 H46B 107.6
O4 C45 C46 112.3(9)
O4 C45 H45A 109.1
C46 C45 H45A 109.2
O4 C45 H45B 109.1
C46 C45 H45B 109.1
H45A C45 H45B 107.9
C41 C42 C43 108(2)
C41 C42 H42A 110.1
C43 C42 H42A 110.1
C41 C42 H42B 110.1
C43 C42 H42B 110.1
H42A C42 H42B 108.4
C42 C41 O3 115.6(18)
C42 C41 H41A 108.4
O3 C41 H41A 108.4
C42 C41 H41B 108.4
O3 C41 H41B 108.4
H41A C41 H41B 107.5

loop_
_geom_bond_atom_site_label_1
_geom_bond_atom_site_label_2
_geom_bond_distance
C1 N8 1.324(11)
C1 N1 1.378(10)
C1 C2 1.447(11)
Sb1 F6 1.63(3)
Sb1 F7 1.70(2)
Sb1 F14 1.75(4)
Sb1 F1 1.76(2)
Sb1 F4 1.833(18)
Sb1 F13 1.88(4)
Sb1 F12 1.88(2)
Sb1 F2 1.880(19)
Sb1 F3 1.89(2)
Sb1 F11 1.91(2)
Sb1 F9 1.95(3)
Sb1 F5 2.07(2)
O1 C3 1.338(11)
O1 C33 1.435(11)
N1 C8 1.384(10)
N1 Mn1 1.965(6)
Mn1 N5 1.967(6)
Mn1 N7 1.968(6)
Mn1 N3 1.982(6)
Mn1 N10 2.328(6)
Mn1 N9 2.367(6)
C2 C3 1.402(12)
C2 C7 1.407(12)
O2 C6 1.346(11)
O2 C37 1.454(13)
N2 C9 1.324(10)
N2 C8 1.329(10)
O3 C11 1.359(11)
O3 C41 1.472(14)
C3 C4 1.393(14)
N3 C16 1.370(10)
N3 C9 1.381(10)
N5 C17 1.381(10)
N5 C24 1.381(10)
C5 C4 1.386(15)
C5 C6 1.389(13)
C5 H5 0.9500
O5 C19 1.352(11)
O5 C49 1.430(12)
N4 C16 1.311(10)
N4 C17 1.326(11)
C4 H4 0.9500
O4 C14 1.349(11)
O4 C45 1.432(11)
N6 C24 1.316(11)
N6 C25 1.329(10)
C6 C7 1.404(12)
O6 C22 1.351(11)
O6 C53 1.446(11)
N7 C32 1.373(10)
N7 C25 1.375(10)
C7 C8 1.458(11)
O7 C27 1.342(11)
O7 C57 1.418(12)
N8 C32 1.322(10)
F6 F9 1.74(4)
F5 F14 1.32(4)
F3 F7 1.43(3)
O8 C61 1.35(2)
O8 C30 1.361(11)
O8 C61' 1.42(3)
N9 C1S 1.306(12)
N9 C5S 1.332(11)
C9 C10 1.439(11)
C10 C11 1.409(12)
C10 C15 1.412(11)
N10 C10S 1.337(11)
N10 C6S 1.337(10)
C11 C12 1.405(14)
C12 C13 1.385(14)
C12 H12 0.9500
C14 C13 1.384(13)
C14 C15 1.401(12)
C13 H13 0.9500
C15 C16 1.449(11)
C17 C18 1.439(11)
C19 C20 1.387(13)
C19 C18 1.418(12)
C18 C23 1.388(12)
C1S C2S 1.369(14)
C1S H1S 0.9500
C20 C21 1.387(13)
C20 H20 0.9500
C21 C22 1.396(12)
C21 H21 0.9500
C22 C23 1.396(12)
C23 C24 1.463(11)
C25 C26 1.461(11)
C26 C31 1.397(12)
C26 C27 1.402(12)
C27 C28 1.395(13)
C28 C29 1.392(15)
C28 H28 0.9500
C29 C30 1.383(14)
C29 H29 0.9500
C30 C31 1.390(12)
C2S C3S 1.355(14)
C2S H2S 0.9500
C31 C32 1.463(12)
C33 C34 1.496(15)
C33 H33A 0.9900
C33 H33B 0.9900
C34 C35 1.489(15)
C34 H34A 0.9900
C34 H34B 0.9900
C35 C36 1.541(15)
C35 H35A 0.9900
C35 H35B 0.9900
C36 H36A 0.9800
C36 H36B 0.9800
C36 H36C 0.9800
C37 C38 1.35(3)
C37 C38' 1.37(3)
C38 C39 1.50(3)
C38 H38A 0.9900
C38 H38B 0.9900
C39 C40 1.41(5)
C39 H39A 0.9900
C39 H39B 0.9900
C40 H40A 0.9800
C40 H40B 0.9800
C40 H40C 0.9800
C38' C39' 1.67(5)
C38' H38C 0.9900
C38' H38D 0.9900
C39' C40' 1.27(6)
C39' H39C 0.9900
C39' H39D 0.9900
C40' H40D 0.9800
C40' H40E 0.9800
C40' H40F 0.9800
C43 C44 1.41(4)
C43 C42 1.61(3)
C43 H43A 0.9900
C43 H43B 0.9900
C44 H44A 0.9802
C44 H44B 0.9802
C44 H44C 0.9802
C3S C4S 1.358(14)
C3S H3S 0.9500
C47 C46 1.410(19)
C47 C48 1.57(2)
C47 H47A 0.9900
C47 H47B 0.9900
C48 H48A 0.9800
C48 H48B 0.9800
C48 H48C 0.9800
C49 C50 1.517(16)
C49 H49A 0.9900
C49 H49B 0.9900
C50 C51 1.463(18)
C50 H50A 0.9900
C50 H50B 0.9900
C4S C5S 1.369(13)
C4S H4S 0.9500
C51 C52 1.529(19)
C51 H51A 0.9900
C51 H51B 0.9900
C52 H52A 0.9800
C52 H52B 0.9800
C52 H52C 0.9800
C53 C54 1.527(14)
C53 H53A 0.9900
C53 H53B 0.9900
C54 C55 1.515(13)
C54 H54A 0.9900
C54 H54B 0.9900
C55 C56 1.524(17)
C55 H55A 0.9900
C55 H55B 0.9900
C56 H56A 0.9800
C56 H56B 0.9800
C56 H56C 0.9800
C57 C58 1.424(19)
C57 H57A 0.9900
C57 H57B 0.9900
C58 C59 1.48(3)
C58 H58A 0.9900
C58 H58B 0.9900
C59 C60 1.60(4)
C59 H59A 0.9900
C59 H59B 0.9900
C60 H60A 1.0780
C60 H60B 1.0688
C60 H60C 1.0749
C6S C7S 1.387(12)
C6S H6S 0.9500
C7S C8S 1.370(13)
C7S H7S 0.9500
C8S C9S 1.370(12)
C8S H8S 0.9500
C9S C10S 1.376(12)
C9S H9S 0.9500
C10S H10S 0.9500
C5S H5S 0.9500
C63 C64' 0.87(9)
C63 C64 1.08(7)
C63 C62' 1.67(8)
C63 C62 1.68(7)
C61 C62 1.57(4)
C61 H61A 0.9900
C61 H61B 0.9900
C62 H62A 0.9900
C62 H62B 0.9900
C64 H64A 0.9800
C64 H64B 0.9800
C64 H64C 0.9800
C61' C62' 1.57(6)
C61' H61C 0.9900
C61' H61D 0.9900
C62' H62C 0.9900
C62' H62D 0.9900
C64' H63A 0.9800
C64' H63B 0.9800
C64' H63C 0.9800
C46 C45 1.528(17)
C46 H46A 0.9900
C46 H46B 0.9900
C45 H45A 0.9900
C45 H45B 0.9900
C42 C41 1.36(2)
C42 H42A 0.9900
C42 H42B 0.9900
C41 H41A 0.9900
C41 H41B 0.9900
